data_1520562
loop_
_publ_author_name
'Han, Jie'
'Hou, Xisen'
'Ke, Chenfeng'
'Zhang, Huacheng'
'Strutt, Nathan L.'
'Stern, Charlotte L.'
'Stoddart, J. Fraser'

_publ_section_title
;
 Activation-Enabled Syntheses of Functionalized Pillar[5]arene
 Derivatives.
;
_journal_issue 13
_journal_name_full 'Organic letters'
_journal_page_first 3260
_journal_page_last 3263
_journal_paper_doi 10.1021/acs.orglett.5b01418
_journal_volume 17
_journal_year 2015
_chemical_absolute_configuration ad
_chemical_formula_moiety 'C45 H44 F6 O14 S2, C H2 Cl2'
_chemical_formula_sum 'C46 H46 Cl2 F6 O14 S2'
_chemical_formula_weight 1071.85
_chemical_name_systematic
;
 ?
;
_space_group_crystal_system monoclinic
_space_group_IT_number 7
_space_group_name_Hall 'P -2yac'
_space_group_name_H-M_alt 'P 1 n 1'
_symmetry_space_group_name_Hall 'P -2yac'
_symmetry_space_group_name_H-M 'P 1 n 1'
_atom_sites_solution_hydrogens geom
_atom_sites_solution_primary direct
_audit_creation_date 2014-05-23
_audit_creation_method
;
Olex2 1.2
(compiled 2014.03.20 svn.r2914 for OlexSys, GUI svn.r4816)
;
_audit_update_record
;
2015-02-24 deposited with the CCDC.
2015-06-01 downloaded from the CCDC.
;
_cell_angle_alpha 90
_cell_angle_beta 94.1589(15)
_cell_angle_gamma 90
_cell_formula_units_Z 2
_cell_length_a 11.6160(3)
_cell_length_b 18.2419(5)
_cell_length_c 11.6170(3)
_cell_measurement_reflns_used 7381
_cell_measurement_temperature 100(2)
_cell_measurement_theta_max 65.042
_cell_measurement_theta_min 4.521
_cell_volume 2455.14(11)
_computing_cell_refinement 'SAINT V7.23A (Bruker, 2005)'
_computing_data_collection 'APEX2 V2.1-4 (Bruker, 2007)'
_computing_data_reduction 'Bruker SAINT'
_computing_molecular_graphics 'Olex2 (Dolomanov et al., 2009)'
_computing_publication_material 'Olex2 (Dolomanov et al., 2009)'
_computing_structure_refinement 'ShelXL (Sheldrick, 2008)'
_computing_structure_solution 'ShelXT (Sheldrick, 2008)'
_diffrn_ambient_temperature 99.98
_diffrn_detector_area_resol_mean 8
_diffrn_measured_fraction_theta_full 0.932
_diffrn_measured_fraction_theta_max 0.984
_diffrn_measurement_device_type 'Bruker Kappa APEX CCD area detector'
_diffrn_measurement_method '\w and \f scans'
_diffrn_radiation_monochromator 'Quazar optics'
_diffrn_radiation_type CuK\a
_diffrn_radiation_wavelength 1.54178
_diffrn_reflns_av_R_equivalents 0.0164
_diffrn_reflns_av_unetI/netI 0.0255
_diffrn_reflns_laue_measured_fraction_full 0.932
_diffrn_reflns_laue_measured_fraction_max 0.984
_diffrn_reflns_limit_h_max 13
_diffrn_reflns_limit_h_min -13
_diffrn_reflns_limit_k_max 21
_diffrn_reflns_limit_k_min -20
_diffrn_reflns_limit_l_max 9
_diffrn_reflns_limit_l_min -13
_diffrn_reflns_number 8390
_diffrn_reflns_point_group_measured_fraction_full 0.687
_diffrn_reflns_point_group_measured_fraction_max 0.726
_diffrn_reflns_theta_full 67.679
_diffrn_reflns_theta_max 65.062
_diffrn_reflns_theta_min 2.422
_diffrn_source microsource
_exptl_absorpt_coefficient_mu 2.756
_exptl_absorpt_correction_T_max 0.7526
_exptl_absorpt_correction_T_min 0.6462
_exptl_absorpt_correction_type multi-scan
_exptl_absorpt_process_details
;
SADABS-2012/1 (Bruker,2012) was used for absorption correction.
wR2(int) was 0.0444 before and 0.0306 after correction.
The Ratio of minimum to maximum transmission is 0.8586.
The \l/2 correction factor is 0.0015.
;
_exptl_crystal_colour colourless
_exptl_crystal_colour_primary colourless
_exptl_crystal_density_diffrn 1.450
_exptl_crystal_description plate
_exptl_crystal_F_000 1108
_exptl_crystal_recrystallization_method 'Re-crystallisation from solvent: hexane/DCM'
_exptl_crystal_size_max 0.258
_exptl_crystal_size_mid 0.102
_exptl_crystal_size_min 0.055
_refine_diff_density_max 0.796
_refine_diff_density_min -0.549
_refine_diff_density_rms 0.063
_refine_ls_abs_structure_details
;
 Flack x determined using 1856 quotients [(I+)-(I-)]/[(I+)+(I-)]
 (Parsons and Flack (2004), Acta Cryst. A60, s61).
;
_refine_ls_abs_structure_Flack 0.073(14)
_refine_ls_extinction_method none
_refine_ls_goodness_of_fit_ref 1.041
_refine_ls_hydrogen_treatment constr
_refine_ls_matrix_type full
_refine_ls_number_parameters 667
_refine_ls_number_reflns 6088
_refine_ls_number_restraints 74
_refine_ls_restrained_S_all 1.083
_refine_ls_R_factor_all 0.0484
_refine_ls_R_factor_gt 0.0471
_refine_ls_shift/su_max 0.000
_refine_ls_shift/su_mean 0.000
_refine_ls_structure_factor_coef Fsqd
_refine_ls_weighting_details 'w=1/[\s^2^(Fo^2^)+(0.0782P)^2^+2.0201P] where P=(Fo^2^+2Fc^2^)/3'
_refine_ls_weighting_scheme calc
_refine_ls_wR_factor_gt 0.1249
_refine_ls_wR_factor_ref 0.1264
_reflns_Friedel_coverage 0.472
_reflns_friedel_fraction_full 0.442
_reflns_friedel_fraction_max 0.467
_reflns_number_gt 5908
_reflns_number_total 6088
_reflns_threshold_expression 'I > 2\s(I)'
_cod_data_source_file ol5b01418_si_002.cif
_cod_data_source_block n3539a
_cod_depositor_comments 'Adding full bibliography for 1520561--1520566.cif.'
_cod_database_code 1520562
_shelxl_version_number 2013-4
_shelx_space_group_comment
;
The symmetry employed for this shelxl refinement is uniquely defined
by the following loop, which should always be used as a source of
symmetry information in preference to the above space-group names.
They are only intended as comments.
;
_shelx_estimated_absorpt_t_max 0.863
_shelx_estimated_absorpt_t_min 0.537
_olex2_refinement_description
;
1. Fixed Uiso
 At 1.2 times of:
  All C(H) groups, All C(H,H) groups
 At 1.5 times of:
  All C(H,H,H) groups
2. Restrained distances
 Cl1T-C1T \\sim Cl2T-C1T \\sim Cl2S-C1S \\sim Cl1S-C1S
 with sigma of 0.01
3. Rigid bond restraints
 C1T, Cl2T, Cl1T, C1S, Cl1S, Cl2S
 with sigma for 1-2 distances of 0.01 and sigma for 1-3 distances of 0.01
4. Uiso/Uaniso restraints and constraints
C1T \\sim Cl2T \\sim Cl1T \\sim C1S \\sim Cl1S \\sim Cl2S: within 1.7A with
sigma of 0.01 and sigma for terminal atoms of 0.02
Uanis(C1T) \\sim Ueq: with sigma of 0.1 and sigma for terminal atoms of 0.2
5. Others
 Sof(Cl1T)=Sof(Cl2T)=Sof(C1T)=Sof(H1TA)=Sof(H1TB)=1-FVAR(1)
 Sof(Cl1S)=Sof(Cl2S)=Sof(C1S)=Sof(H1SA)=Sof(H1SB)=FVAR(1)
6.a Secondary CH2 refined with riding coordinates:
 C8(H8A,H8B), C17(H17A,H17B), C019(H01A,H01B), C25(H25A,H25B), C34(H34A,H34B),
 C1S(H1SA,H1SB), C1T(H1TA,H1TB)
6.b Aromatic/amide H refined with riding coordinates:
 C3(H3), C6(H6), C11(H11), C14(H14), C19(H19), C22(H22), C27(H27), C30(H30),
 C36(H36), C39(H39)
6.c Idealised Me refined as rotating group:
 C7(H7A,H7B,H7C), C15(H15A,H15B,H15C), C16(H16A,H16B,H16C), C24(H24A,H24B,
 H24C), C32(H32A,H32B,H32C), C33(H33A,H33B,H33C), C41(H41A,H41B,H41C), C42(H42A,
 H42B,H42C)
;

loop_
_space_group_symop_operation_xyz
'x, y, z'
'x+1/2, -y, z+1/2'

loop_
_atom_site_label
_atom_site_type_symbol
_atom_site_fract_x
_atom_site_fract_y
_atom_site_fract_z
_atom_site_U_iso_or_equiv
_atom_site_adp_type
_atom_site_occupancy
_atom_site_site_symmetry_order
_atom_site_calc_flag
_atom_site_refinement_flags_posn
_atom_site_refinement_flags_adp
_atom_site_refinement_flags_occupancy
_atom_site_disorder_assembly
_atom_site_disorder_group
S1 S 0.17017(10) 0.78515(6) 0.61143(13) 0.0333(3) Uani 1 1 d . . . . .
S2 S 1.00363(11) 0.70795(7) -0.00136(14) 0.0393(3) Uani 1 1 d . . . . .
F1 F 0.0753(4) 0.6885(3) 0.4688(6) 0.101(2) Uani 1 1 d . . . . .
F2 F 0.1285(4) 0.6460(2) 0.6356(6) 0.0903(19) Uani 1 1 d . . . . .
F3 F -0.0213(3) 0.7154(2) 0.6112(6) 0.0876(19) Uani 1 1 d . . . . .
F4 F 1.0570(4) 0.8465(2) 0.0014(6) 0.098(2) Uani 1 1 d . . . . .
F5 F 1.1006(4) 0.7908(3) 0.1585(6) 0.0940(19) Uani 1 1 d . . . . .
F6 F 1.1996(4) 0.7715(3) 0.0142(7) 0.107(2) Uani 1 1 d . . . . .
O1 O 0.6581(3) 0.60413(17) 0.6421(3) 0.0265(7) Uani 1 1 d . . . . .
O2 O 0.7796(3) 0.5133(2) 0.2535(3) 0.0327(8) Uani 1 1 d . . . . .
O3 O 0.3176(3) 0.54555(18) 0.3301(3) 0.0299(7) Uani 1 1 d . . . . .
O4 O 0.4656(3) 0.61682(18) -0.0554(3) 0.0306(8) Uani 1 1 d . . . . .
O5 O 0.8436(3) 0.98600(17) 0.2703(3) 0.0278(7) Uani 1 1 d . . . . .
O6 O 0.5114(3) 0.88073(19) -0.0524(3) 0.0287(7) Uani 1 1 d . . . . .
O7 O 0.6965(2) 0.87112(16) 0.6329(3) 0.0230(7) Uani 1 1 d . . . . .
O8 O 0.3815(3) 1.00510(17) 0.3201(3) 0.0269(7) Uani 1 1 d . . . . .
O9 O 0.2710(3) 0.77366(17) 0.5315(3) 0.0261(7) Uani 1 1 d . . . . .
O10 O 0.2079(3) 0.7820(2) 0.7306(4) 0.0450(10) Uani 1 1 d . . . . .
O11 O 0.1052(3) 0.8449(2) 0.5644(4) 0.0487(11) Uani 1 1 d . . . . .
O12 O 0.8973(3) 0.73526(17) 0.0602(3) 0.0291(8) Uani 1 1 d . . . . .
O13 O 1.0526(4) 0.6445(2) 0.0505(6) 0.0656(15) Uani 1 1 d . . . . .
O14 O 0.9822(5) 0.7134(4) -0.1224(5) 0.0746(16) Uani 1 1 d . . . . .
C1 C 0.4644(4) 0.7651(2) 0.6268(4) 0.0197(9) Uani 1 1 d . . . . .
C2 C 0.3708(4) 0.7309(2) 0.5692(4) 0.0201(9) Uani 1 1 d . . . . .
C3 C 0.3709(4) 0.6577(2) 0.5373(4) 0.0228(9) Uani 1 1 d . . . . .
H3 H 0.3044 0.6369 0.4974 0.027 Uiso 1 1 calc R . . . .
C4 C 0.4677(4) 0.6147(2) 0.5635(4) 0.0209(9) Uani 1 1 d . . . . .
C5 C 0.5646(4) 0.6486(2) 0.6204(4) 0.0209(9) Uani 1 1 d . . . . .
C6 C 0.5622(4) 0.7218(2) 0.6510(4) 0.0210(9) Uani 1 1 d . . . . .
H6 H 0.6289 0.7431 0.6896 0.025 Uiso 1 1 calc R . . . .
C7 C 0.7589(4) 0.6360(3) 0.7009(5) 0.0340(12) Uani 1 1 d . . . . .
H7A H 0.7825 0.6792 0.6584 0.051 Uiso 1 1 calc GR . . . .
H7B H 0.8217 0.6000 0.7056 0.051 Uiso 1 1 calc GR . . . .
H7C H 0.7414 0.6505 0.7790 0.051 Uiso 1 1 calc GR . . . .
C8 C 0.4711(4) 0.5359(2) 0.5249(4) 0.0238(9) Uani 1 1 d . . . . .
H8A H 0.3932 0.5141 0.5269 0.029 Uiso 1 1 calc R . . . .
H8B H 0.5245 0.5079 0.5788 0.029 Uiso 1 1 calc R . . . .
C9 C 0.5107(4) 0.5298(2) 0.4038(4) 0.0214(9) Uani 1 1 d . . . . .
C10 C 0.4326(4) 0.5360(2) 0.3075(4) 0.0235(10) Uani 1 1 d . . . . .
C11 C 0.4695(4) 0.5329(2) 0.1969(4) 0.0239(9) Uani 1 1 d . . . . .
H11 H 0.4146 0.5362 0.1324 0.029 Uiso 1 1 calc R . . . .
C12 C 0.5859(4) 0.5250(2) 0.1790(4) 0.0207(9) Uani 1 1 d . . . . .
C13 C 0.6645(4) 0.5203(2) 0.2761(4) 0.0229(9) Uani 1 1 d . . . . .
C14 C 0.6270(4) 0.5217(2) 0.3860(4) 0.0218(9) Uani 1 1 d . . . . .
H14 H 0.6816 0.5170 0.4506 0.026 Uiso 1 1 calc R . . . .
C15 C 0.8618(4) 0.5404(3) 0.3385(5) 0.0391(13) Uani 1 1 d . . . . .
H15A H 0.9394 0.5352 0.3117 0.059 Uiso 1 1 calc GR . . . .
H15B H 0.8567 0.5126 0.4102 0.059 Uiso 1 1 calc GR . . . .
H15C H 0.8462 0.5923 0.3528 0.059 Uiso 1 1 calc GR . . . .
C16 C 0.2401(4) 0.5713(3) 0.2380(5) 0.0345(12) Uani 1 1 d . . . . .
H16A H 0.2308 0.5336 0.1779 0.052 Uiso 1 1 calc GR . . . .
H16B H 0.2712 0.6161 0.2054 0.052 Uiso 1 1 calc GR . . . .
H16C H 0.1649 0.5820 0.2674 0.052 Uiso 1 1 calc GR . . . .
C17 C 0.6273(4) 0.5261(2) 0.0587(4) 0.0232(9) Uani 1 1 d . . . . .
H17A H 0.5665 0.5059 0.0035 0.028 Uiso 1 1 calc R . . . .
H17B H 0.6967 0.4947 0.0561 0.028 Uiso 1 1 calc R . . . .
C18 C 0.6561(4) 0.6034(2) 0.0239(4) 0.0216(9) Uani 1 1 d . . . . .
C019 C 0.4640(4) 0.8455(2) 0.6604(4) 0.0201(9) Uani 1 1 d . . . . .
H01A H 0.3849 0.8598 0.6778 0.024 Uiso 1 1 calc R . . . .
H01B H 0.5152 0.8525 0.7314 0.024 Uiso 1 1 calc R . . . .
C19 C 0.7644(4) 0.6330(2) 0.0515(4) 0.0232(9) Uani 1 1 d . . . . .
H19 H 0.8233 0.6042 0.0900 0.028 Uiso 1 1 calc R . . . .
C20 C 0.7857(4) 0.7049(2) 0.0228(4) 0.0245(10) Uani 1 1 d . . . . .
C21 C 0.7073(4) 0.7502(2) -0.0350(4) 0.0206(9) Uani 1 1 d . . . . .
C22 C 0.5966(4) 0.7201(2) -0.0619(4) 0.0236(9) Uani 1 1 d . . . . .
H22 H 0.5382 0.7494 -0.1007 0.028 Uiso 1 1 calc R . . . .
C23 C 0.5720(4) 0.6487(2) -0.0328(4) 0.0223(9) Uani 1 1 d . . . . .
C24 C 0.3763(4) 0.6599(3) -0.1125(5) 0.0379(12) Uani 1 1 d . . . . .
H24A H 0.3983 0.6732 -0.1897 0.057 Uiso 1 1 calc GR . . . .
H24B H 0.3648 0.7045 -0.0678 0.057 Uiso 1 1 calc GR . . . .
H24C H 0.3045 0.6315 -0.1193 0.057 Uiso 1 1 calc GR . . . .
C25 C 0.7347(4) 0.8288(2) -0.0677(4) 0.0227(9) Uani 1 1 d . . . . .
H25A H 0.8179 0.8327 -0.0799 0.027 Uiso 1 1 calc R . . . .
H25B H 0.6908 0.8412 -0.1414 0.027 Uiso 1 1 calc R . . . .
C26 C 0.7051(4) 0.8832(2) 0.0235(4) 0.0200(9) Uani 1 1 d . . . . .
C27 C 0.7903(4) 0.9100(2) 0.1035(4) 0.0213(9) Uani 1 1 d . . . . .
H27 H 0.8679 0.8945 0.0991 0.026 Uiso 1 1 calc R . . . .
C28 C 0.7642(4) 0.9587(2) 0.1890(4) 0.0217(9) Uani 1 1 d . . . . .
C29 C 0.6502(4) 0.9829(2) 0.1955(4) 0.0202(9) Uani 1 1 d . . . . .
C30 C 0.5657(4) 0.9568(2) 0.1149(4) 0.0206(9) Uani 1 1 d . . . . .
H30 H 0.4885 0.9734 0.1180 0.025 Uiso 1 1 calc R . . . .
C31 C 0.5913(4) 0.9073(2) 0.0304(4) 0.0228(9) Uani 1 1 d . . . . .
C32 C 0.9580(4) 0.9569(3) 0.2742(5) 0.0331(11) Uani 1 1 d . . . . .
H32A H 0.9926 0.9682 0.2019 0.050 Uiso 1 1 calc GR . . . .
H32B H 0.9552 0.9036 0.2846 0.050 Uiso 1 1 calc GR . . . .
H32C H 1.0046 0.9789 0.3389 0.050 Uiso 1 1 calc GR . . . .
C33 C 0.3933(4) 0.8867(3) -0.0293(5) 0.0315(11) Uani 1 1 d . . . . .
H33A H 0.3459 0.8588 -0.0870 0.047 Uiso 1 1 calc GR . . . .
H33B H 0.3701 0.9384 -0.0326 0.047 Uiso 1 1 calc GR . . . .
H33C H 0.3826 0.8672 0.0478 0.047 Uiso 1 1 calc GR . . . .
C34 C 0.6159(4) 1.0324(2) 0.2924(4) 0.0208(9) Uani 1 1 d . . . . .
H34A H 0.6828 1.0625 0.3210 0.025 Uiso 1 1 calc R . . . .
H34B H 0.5533 1.0658 0.2631 0.025 Uiso 1 1 calc R . . . .
C35 C 0.5750(4) 0.9862(2) 0.3903(4) 0.0191(9) Uani 1 1 d . . . . .
C36 C 0.6552(4) 0.9523(2) 0.4682(4) 0.0200(9) Uani 1 1 d . . . . .
H36 H 0.7352 0.9608 0.4620 0.024 Uiso 1 1 calc R . . . .
C37 C 0.6206(4) 0.9067(2) 0.5542(4) 0.0188(8) Uani 1 1 d . . . . .
C38 C 0.5034(4) 0.8946(2) 0.5671(4) 0.0177(9) Uani 1 1 d . . . . .
C39 C 0.4234(4) 0.9282(2) 0.4893(4) 0.0199(9) Uani 1 1 d . . . . .
H39 H 0.3434 0.9206 0.4968 0.024 Uiso 1 1 calc R . . . .
C40 C 0.4576(4) 0.9727(2) 0.4006(4) 0.0196(9) Uani 1 1 d . . . . .
C41 C 0.8161(4) 0.8712(3) 0.6101(4) 0.0284(10) Uani 1 1 d . . . . .
H41A H 0.8250 0.8501 0.5337 0.043 Uiso 1 1 calc GR . . . .
H41B H 0.8601 0.8420 0.6689 0.043 Uiso 1 1 calc GR . . . .
H41C H 0.8452 0.9217 0.6121 0.043 Uiso 1 1 calc GR . . . .
C42 C 0.2642(4) 0.9795(3) 0.3146(4) 0.0272(10) Uani 1 1 d . . . . .
H42A H 0.2193 1.0045 0.2515 0.041 Uiso 1 1 calc GR . . . .
H42B H 0.2306 0.9900 0.3878 0.041 Uiso 1 1 calc GR . . . .
H42C H 0.2627 0.9265 0.3007 0.041 Uiso 1 1 calc GR . . . .
C43 C 0.0810(6) 0.7030(4) 0.5778(9) 0.066(3) Uani 1 1 d . . . . .
C44 C 1.0960(6) 0.7837(4) 0.0474(10) 0.067(2) Uani 1 1 d . . . . .
Cl1S Cl 0.4297(5) 0.7613(3) 0.2443(4) 0.0896(19) Uani 0.563(10) 1 d . U P A 1
Cl2S Cl 0.6695(10) 0.7244(4) 0.3463(7) 0.157(3) Uani 0.563(10) 1 d . U P A 1
C1S C 0.5614(11) 0.7834(8) 0.304(2) 0.104(5) Uani 0.563(10) 1 d . U P A 1
H1SA H 0.5475 0.8127 0.3739 0.125 Uiso 0.563(10) 1 calc R . P A 1
H1SB H 0.5947 0.8177 0.2497 0.125 Uiso 0.563(10) 1 calc R . P A 1
Cl1T Cl 0.5056(12) 0.7256(5) 0.2549(10) 0.145(4) Uani 0.437(10) 1 d . U P A 2
Cl2T Cl 0.7322(9) 0.7545(4) 0.3331(9) 0.125(3) Uani 0.437(10) 1 d . U P A 2
C1T C 0.6070(13) 0.7907(9) 0.282(2) 0.107(5) Uani 0.437(10) 1 d . U P A 2
H1TA H 0.6187 0.8178 0.2097 0.129 Uiso 0.437(10) 1 calc R . P A 2
H1TB H 0.5800 0.8260 0.3386 0.129 Uiso 0.437(10) 1 calc R . P A 2

loop_
_atom_site_aniso_label
_atom_site_aniso_U_11
_atom_site_aniso_U_22
_atom_site_aniso_U_33
_atom_site_aniso_U_23
_atom_site_aniso_U_13
_atom_site_aniso_U_12
S1 0.0211(6) 0.0239(6) 0.0553(9) -0.0025(5) 0.0056(5) 0.0022(4)
S2 0.0229(6) 0.0340(6) 0.0616(9) -0.0102(6) 0.0065(6) 0.0013(5)
F1 0.052(3) 0.123(4) 0.129(5) -0.074(4) 0.012(3) -0.045(3)
F2 0.066(3) 0.0289(19) 0.184(6) -0.005(2) 0.062(3) -0.0062(18)
F3 0.0269(19) 0.060(3) 0.179(6) -0.032(3) 0.035(2) -0.0124(17)
F4 0.065(3) 0.039(2) 0.199(7) 0.008(3) 0.063(3) -0.0085(19)
F5 0.050(3) 0.107(4) 0.123(5) -0.058(4) -0.004(3) -0.022(2)
F6 0.036(2) 0.076(3) 0.214(7) -0.064(4) 0.049(3) -0.017(2)
O1 0.0189(15) 0.0222(15) 0.038(2) -0.0042(13) 0.0004(13) 0.0017(12)
O2 0.0172(16) 0.051(2) 0.030(2) 0.0040(16) 0.0047(14) 0.0044(14)
O3 0.0125(14) 0.0369(18) 0.040(2) -0.0037(15) 0.0014(13) 0.0010(13)
O4 0.0221(16) 0.0276(16) 0.041(2) 0.0101(15) -0.0042(14) -0.0016(13)
O5 0.0154(16) 0.0301(17) 0.038(2) -0.0104(14) 0.0028(13) -0.0008(12)
O6 0.0205(16) 0.0347(17) 0.0297(18) -0.0065(14) -0.0058(13) 0.0083(13)
O7 0.0170(15) 0.0267(15) 0.0250(17) 0.0036(13) -0.0020(12) 0.0007(12)
O8 0.0175(16) 0.0280(16) 0.035(2) 0.0129(14) -0.0004(13) 0.0016(12)
O9 0.0219(15) 0.0208(15) 0.035(2) 0.0003(13) -0.0037(13) 0.0027(12)
O10 0.032(2) 0.054(2) 0.051(3) 0.0037(19) 0.0181(18) 0.0055(17)
O11 0.036(2) 0.036(2) 0.073(3) -0.010(2) -0.0016(19) 0.0175(16)
O12 0.0213(17) 0.0250(16) 0.040(2) -0.0020(15) -0.0026(14) -0.0024(13)
O13 0.037(2) 0.034(2) 0.124(5) -0.008(2) -0.004(2) 0.0098(18)
O14 0.053(3) 0.118(5) 0.056(3) -0.010(3) 0.023(2) 0.004(3)
C1 0.021(2) 0.019(2) 0.020(2) 0.0010(17) 0.0077(17) -0.0003(17)
C2 0.018(2) 0.0172(19) 0.025(2) 0.0019(17) 0.0050(17) 0.0018(17)
C3 0.020(2) 0.020(2) 0.028(3) -0.0001(17) 0.0015(18) -0.0046(17)
C4 0.021(2) 0.016(2) 0.026(2) 0.0014(17) 0.0049(18) -0.0025(16)
C5 0.017(2) 0.019(2) 0.027(2) 0.0050(17) 0.0071(17) 0.0038(16)
C6 0.018(2) 0.024(2) 0.022(2) 0.0004(17) 0.0053(16) -0.0046(17)
C7 0.021(2) 0.025(2) 0.055(4) -0.008(2) -0.002(2) 0.0060(19)
C8 0.020(2) 0.017(2) 0.035(3) 0.0031(18) 0.0052(18) -0.0002(16)
C9 0.021(2) 0.0116(18) 0.031(3) 0.0002(17) 0.0029(18) -0.0008(16)
C10 0.015(2) 0.0173(19) 0.038(3) -0.0019(18) 0.0028(18) -0.0031(15)
C11 0.021(2) 0.0161(19) 0.034(3) -0.0027(18) -0.0027(18) 0.0011(16)
C12 0.022(2) 0.0111(18) 0.030(3) 0.0000(16) 0.0042(18) 0.0002(16)
C13 0.020(2) 0.017(2) 0.032(3) 0.0021(17) 0.0035(18) 0.0040(16)
C14 0.021(2) 0.019(2) 0.026(2) 0.0008(17) 0.0001(18) 0.0006(16)
C15 0.019(2) 0.054(3) 0.043(3) 0.006(3) -0.005(2) -0.002(2)
C16 0.018(2) 0.040(3) 0.044(3) -0.005(2) -0.005(2) 0.001(2)
C17 0.022(2) 0.0163(19) 0.032(3) -0.0034(18) 0.0047(18) 0.0034(17)
C18 0.021(2) 0.021(2) 0.023(2) -0.0023(17) 0.0049(17) 0.0023(17)
C019 0.018(2) 0.018(2) 0.025(2) -0.0021(17) 0.0033(17) -0.0008(16)
C19 0.025(2) 0.021(2) 0.023(2) -0.0007(17) -0.0009(18) 0.0049(17)
C20 0.019(2) 0.024(2) 0.030(3) -0.0047(19) 0.0003(18) 0.0005(17)
C21 0.023(2) 0.020(2) 0.019(2) -0.0001(17) 0.0027(17) 0.0022(17)
C22 0.019(2) 0.027(2) 0.025(2) -0.0023(18) 0.0016(17) 0.0050(17)
C23 0.021(2) 0.023(2) 0.023(2) -0.0021(18) 0.0043(17) 0.0009(17)
C24 0.022(2) 0.041(3) 0.050(3) 0.014(2) -0.003(2) -0.001(2)
C25 0.023(2) 0.021(2) 0.025(2) 0.0002(18) 0.0019(18) 0.0011(17)
C26 0.023(2) 0.0144(19) 0.023(2) 0.0065(17) 0.0024(17) 0.0017(16)
C27 0.0152(19) 0.0185(19) 0.031(3) 0.0043(17) 0.0059(17) 0.0006(16)
C28 0.019(2) 0.017(2) 0.030(3) 0.0012(17) 0.0031(18) -0.0052(16)
C29 0.019(2) 0.0167(19) 0.025(2) 0.0063(17) 0.0024(17) 0.0004(17)
C30 0.017(2) 0.0181(19) 0.027(2) 0.0072(17) 0.0008(17) 0.0056(16)
C31 0.022(2) 0.019(2) 0.028(3) 0.0059(18) -0.0002(18) 0.0035(17)
C32 0.017(2) 0.037(3) 0.045(3) -0.007(2) -0.002(2) 0.0011(19)
C33 0.020(2) 0.040(3) 0.033(3) -0.003(2) -0.0036(19) 0.001(2)
C34 0.018(2) 0.0180(19) 0.027(2) 0.0004(17) 0.0023(17) 0.0025(16)
C35 0.020(2) 0.0151(19) 0.023(2) -0.0055(16) 0.0046(17) -0.0006(16)
C36 0.0152(19) 0.0174(19) 0.028(2) -0.0058(17) 0.0033(17) -0.0027(16)
C37 0.020(2) 0.0150(18) 0.021(2) -0.0039(16) -0.0013(16) -0.0008(16)
C38 0.024(2) 0.0124(18) 0.016(2) -0.0040(16) -0.0013(17) -0.0002(16)
C39 0.0160(19) 0.0163(19) 0.027(2) -0.0035(17) 0.0015(16) -0.0005(15)
C40 0.019(2) 0.0148(19) 0.024(2) -0.0003(16) -0.0021(17) 0.0028(15)
C41 0.018(2) 0.033(2) 0.033(3) 0.000(2) -0.0030(19) 0.0018(18)
C42 0.016(2) 0.031(2) 0.033(3) 0.007(2) -0.0033(18) -0.0016(18)
C43 0.032(3) 0.039(4) 0.129(8) -0.035(4) 0.024(4) -0.011(3)
C44 0.037(3) 0.042(4) 0.124(8) -0.036(4) 0.026(4) -0.010(3)
Cl1S 0.114(4) 0.076(3) 0.077(3) 0.017(2) -0.004(2) -0.020(3)
Cl2S 0.236(8) 0.091(4) 0.150(6) 0.060(4) 0.055(5) 0.084(5)
C1S 0.193(9) 0.034(6) 0.085(9) -0.011(6) 0.018(9) -0.004(7)
Cl1T 0.203(9) 0.073(5) 0.169(7) -0.038(4) 0.071(6) -0.065(5)
Cl2T 0.192(7) 0.065(4) 0.126(6) -0.030(4) 0.069(5) -0.031(4)
C1T 0.214(10) 0.029(6) 0.084(9) 0.021(6) 0.044(9) -0.043(7)

loop_
_atom_type_symbol
_atom_type_description
_atom_type_scat_dispersion_real
_atom_type_scat_dispersion_imag
_atom_type_scat_source
C C 0.0181 0.0091 'International Tables Vol C Tables 4.2.6.8 and 6.1.1.4'
H H 0.0000 0.0000 'International Tables Vol C Tables 4.2.6.8 and 6.1.1.4'
Cl Cl 0.3639 0.7018 'International Tables Vol C Tables 4.2.6.8 and 6.1.1.4'
F F 0.0727 0.0534 'International Tables Vol C Tables 4.2.6.8 and 6.1.1.4'
O O 0.0492 0.0322 'International Tables Vol C Tables 4.2.6.8 and 6.1.1.4'
S S 0.3331 0.5567 'International Tables Vol C Tables 4.2.6.8 and 6.1.1.4'

loop_
_geom_angle_atom_site_label_1
_geom_angle_atom_site_label_2
_geom_angle_atom_site_label_3
_geom_angle
O9 S1 C43 101.4(3)
O10 S1 O9 112.5(2)
O10 S1 C43 107.5(4)
O11 S1 O9 106.0(2)
O11 S1 O10 121.7(3)
O11 S1 C43 105.6(3)
O12 S2 C44 94.8(3)
O13 S2 O12 112.2(3)
O13 S2 O14 121.4(4)
O13 S2 C44 106.4(4)
O14 S2 O12 110.3(3)
O14 S2 C44 108.3(5)
C5 O1 C7 117.3(3)
C13 O2 C15 116.6(4)
C10 O3 C16 117.5(4)
C23 O4 C24 118.1(4)
C28 O5 C32 117.8(4)
C31 O6 C33 116.9(4)
C37 O7 C41 117.2(3)
C40 O8 C42 116.9(3)
C2 O9 S1 121.0(3)
C20 O12 S2 117.6(3)
C2 C1 C6 116.3(4)
C2 C1 C019 122.9(4)
C6 C1 C019 120.9(4)
C1 C2 O9 119.4(4)
C1 C2 C3 123.2(4)
C3 C2 O9 117.2(4)
C2 C3 H3 119.9
C2 C3 C4 120.2(4)
C4 C3 H3 119.9
C3 C4 C5 117.6(4)
C3 C4 C8 120.8(4)
C5 C4 C8 121.5(4)
O1 C5 C4 115.1(4)
O1 C5 C6 123.9(4)
C6 C5 C4 121.0(4)
C1 C6 H6 119.1
C5 C6 C1 121.8(4)
C5 C6 H6 119.1
O1 C7 H7A 109.5
O1 C7 H7B 109.5
O1 C7 H7C 109.5
H7A C7 H7B 109.5
H7A C7 H7C 109.5
H7B C7 H7C 109.5
C4 C8 H8A 109.4
C4 C8 H8B 109.4
C4 C8 C9 111.3(4)
H8A C8 H8B 108.0
C9 C8 H8A 109.4
C9 C8 H8B 109.4
C10 C9 C8 121.1(4)
C14 C9 C8 120.6(4)
C14 C9 C10 118.2(4)
O3 C10 C9 115.9(4)
C11 C10 O3 123.1(4)
C11 C10 C9 121.0(4)
C10 C11 H11 119.6
C10 C11 C12 120.8(4)
C12 C11 H11 119.6
C11 C12 C13 118.1(4)
C11 C12 C17 121.0(4)
C13 C12 C17 120.8(4)
O2 C13 C12 115.8(4)
C14 C13 O2 123.4(4)
C14 C13 C12 120.8(4)
C9 C14 H14 119.5
C13 C14 C9 121.0(4)
C13 C14 H14 119.5
O2 C15 H15A 109.5
O2 C15 H15B 109.5
O2 C15 H15C 109.5
H15A C15 H15B 109.5
H15A C15 H15C 109.5
H15B C15 H15C 109.5
O3 C16 H16A 109.5
O3 C16 H16B 109.5
O3 C16 H16C 109.5
H16A C16 H16B 109.5
H16A C16 H16C 109.5
H16B C16 H16C 109.5
C12 C17 H17A 109.5
C12 C17 H17B 109.5
C12 C17 C18 110.6(3)
H17A C17 H17B 108.1
C18 C17 H17A 109.5
C18 C17 H17B 109.5
C19 C18 C17 121.1(4)
C19 C18 C23 117.9(4)
C23 C18 C17 120.9(4)
C1 C019 H01A 109.1
C1 C019 H01B 109.1
H01A C019 H01B 107.8
C38 C019 C1 112.5(4)
C38 C019 H01A 109.1
C38 C019 H01B 109.1
C18 C19 H19 120.3
C20 C19 C18 119.4(4)
C20 C19 H19 120.3
C19 C20 O12 117.7(4)
C21 C20 O12 117.7(4)
C21 C20 C19 124.6(4)
C20 C21 C22 115.9(4)
C20 C21 C25 123.2(4)
C22 C21 C25 120.9(4)
C21 C22 H22 119.6
C23 C22 C21 120.9(4)
C23 C22 H22 119.6
O4 C23 C18 115.3(4)
O4 C23 C22 123.4(4)
C22 C23 C18 121.3(4)
O4 C24 H24A 109.5
O4 C24 H24B 109.5
O4 C24 H24C 109.5
H24A C24 H24B 109.5
H24A C24 H24C 109.5
H24B C24 H24C 109.5
C21 C25 H25A 109.1
C21 C25 H25B 109.1
H25A C25 H25B 107.9
C26 C25 C21 112.4(4)
C26 C25 H25A 109.1
C26 C25 H25B 109.1
C27 C26 C25 120.8(4)
C27 C26 C31 118.6(4)
C31 C26 C25 120.7(4)
C26 C27 H27 119.3
C28 C27 C26 121.5(4)
C28 C27 H27 119.3
O5 C28 C27 124.0(4)
O5 C28 C29 116.2(4)
C27 C28 C29 119.8(4)
C28 C29 C34 121.7(4)
C30 C29 C28 118.7(4)
C30 C29 C34 119.5(4)
C29 C30 H30 119.2
C31 C30 C29 121.6(4)
C31 C30 H30 119.2
O6 C31 C26 116.2(4)
O6 C31 C30 123.9(4)
C30 C31 C26 119.9(4)
O5 C32 H32A 109.5
O5 C32 H32B 109.5
O5 C32 H32C 109.5
H32A C32 H32B 109.5
H32A C32 H32C 109.5
H32B C32 H32C 109.5
O6 C33 H33A 109.5
O6 C33 H33B 109.5
O6 C33 H33C 109.5
H33A C33 H33B 109.5
H33A C33 H33C 109.5
H33B C33 H33C 109.5
C29 C34 H34A 109.7
C29 C34 H34B 109.7
H34A C34 H34B 108.2
C35 C34 C29 109.8(3)
C35 C34 H34A 109.7
C35 C34 H34B 109.7
C36 C35 C34 120.1(4)
C36 C35 C40 118.3(4)
C40 C35 C34 121.4(4)
C35 C36 H36 119.3
C37 C36 C35 121.4(4)
C37 C36 H36 119.3
O7 C37 C38 115.7(4)
C36 C37 O7 123.7(4)
C36 C37 C38 120.6(4)
C37 C38 C019 121.5(4)
C39 C38 C019 120.5(4)
C39 C38 C37 118.0(4)
C38 C39 H39 119.2
C40 C39 C38 121.7(4)
C40 C39 H39 119.2
O8 C40 C35 116.7(4)
O8 C40 C39 123.4(4)
C39 C40 C35 119.9(4)
O7 C41 H41A 109.5
O7 C41 H41B 109.5
O7 C41 H41C 109.5
H41A C41 H41B 109.5
H41A C41 H41C 109.5
H41B C41 H41C 109.5
O8 C42 H42A 109.5
O8 C42 H42B 109.5
O8 C42 H42C 109.5
H42A C42 H42B 109.5
H42A C42 H42C 109.5
H42B C42 H42C 109.5
F1 C43 S1 111.2(6)
F1 C43 F2 108.9(6)
F1 C43 F3 110.3(7)
F2 C43 S1 108.7(6)
F3 C43 S1 107.9(4)
F3 C43 F2 109.8(7)
F4 C44 S2 110.8(6)
F5 C44 S2 111.6(6)
F5 C44 F4 107.6(6)
F5 C44 F6 109.8(8)
F6 C44 S2 108.3(5)
F6 C44 F4 108.8(7)
Cl1S C1S Cl2S 126.6(10)
Cl1S C1S H1SA 105.7
Cl1S C1S H1SB 105.7
Cl2S C1S H1SA 105.7
Cl2S C1S H1SB 105.7
H1SA C1S H1SB 106.1
Cl1T C1T H1TA 109.3
Cl1T C1T H1TB 109.3
Cl2T C1T Cl1T 111.6(11)
Cl2T C1T H1TA 109.3
Cl2T C1T H1TB 109.3
H1TA C1T H1TB 108.0

loop_
_geom_bond_atom_site_label_1
_geom_bond_atom_site_label_2
_geom_bond_distance
S1 O9 1.561(4)
S1 O10 1.423(5)
S1 O11 1.413(4)
S1 C43 1.847(6)
S2 O12 1.553(4)
S2 O13 1.406(5)
S2 O14 1.414(6)
S2 C44 1.814(7)
F1 C43 1.290(11)
F2 C43 1.335(11)
F3 C43 1.297(7)
F4 C44 1.331(10)
F5 C44 1.295(12)
F6 C44 1.309(8)
O1 C5 1.365(5)
O1 C7 1.435(6)
O2 C13 1.387(5)
O2 C15 1.412(6)
O3 C10 1.390(5)
O3 C16 1.428(6)
O4 C23 1.374(6)
O4 C24 1.426(6)
O5 C28 1.365(6)
O5 C32 1.429(6)
O6 C31 1.375(6)
O6 C33 1.421(6)
O7 C37 1.385(5)
O7 C41 1.433(5)
O8 C40 1.373(5)
O8 C42 1.438(6)
O9 C2 1.438(5)
O12 C20 1.447(5)
C1 C2 1.383(6)
C1 C6 1.396(6)
C1 C019 1.518(6)
C2 C3 1.386(6)
C3 H3 0.9500
C3 C4 1.387(6)
C4 C5 1.407(6)
C4 C8 1.507(6)
C5 C6 1.382(6)
C6 H6 0.9500
C7 H7A 0.9800
C7 H7B 0.9800
C7 H7C 0.9800
C8 H8A 0.9900
C8 H8B 0.9900
C8 C9 1.515(7)
C9 C10 1.393(7)
C9 C14 1.390(6)
C10 C11 1.385(7)
C11 H11 0.9500
C11 C12 1.391(6)
C12 C13 1.401(6)
C12 C17 1.511(7)
C13 C14 1.380(7)
C14 H14 0.9500
C15 H15A 0.9800
C15 H15B 0.9800
C15 H15C 0.9800
C16 H16A 0.9800
C16 H16B 0.9800
C16 H16C 0.9800
C17 H17A 0.9900
C17 H17B 0.9900
C17 C18 1.512(6)
C18 C19 1.385(7)
C18 C23 1.405(6)
C019 H01A 0.9900
C019 H01B 0.9900
C019 C38 1.503(6)
C19 H19 0.9500
C19 C20 1.379(7)
C20 C21 1.370(6)
C21 C22 1.412(6)
C21 C25 1.523(6)
C22 H22 0.9500
C22 C23 1.382(6)
C24 H24A 0.9800
C24 H24B 0.9800
C24 H24C 0.9800
C25 H25A 0.9900
C25 H25B 0.9900
C25 C26 1.509(6)
C26 C27 1.396(6)
C26 C31 1.401(6)
C27 H27 0.9500
C27 C28 1.382(6)
C28 C29 1.403(6)
C29 C30 1.391(6)
C29 C34 1.519(6)
C30 H30 0.9500
C30 C31 1.382(7)
C32 H32A 0.9800
C32 H32B 0.9800
C32 H32C 0.9800
C33 H33A 0.9800
C33 H33B 0.9800
C33 H33C 0.9800
C34 H34A 0.9900
C34 H34B 0.9900
C34 C35 1.518(6)
C35 C36 1.395(6)
C35 C40 1.400(6)
C36 H36 0.9500
C36 C37 1.382(6)
C37 C38 1.397(6)
C38 C39 1.392(6)
C39 H39 0.9500
C39 C40 1.391(6)
C41 H41A 0.9800
C41 H41B 0.9800
C41 H41C 0.9800
C42 H42A 0.9800
C42 H42B 0.9800
C42 H42C 0.9800
Cl1S C1S 1.684(9)
Cl2S C1S 1.698(9)
C1S H1SA 0.9900
C1S H1SB 0.9900
Cl1T C1T 1.687(10)
Cl2T C1T 1.666(10)
C1T H1TA 0.9900
C1T H1TB 0.9900

loop_
_geom_torsion_atom_site_label_1
_geom_torsion_atom_site_label_2
_geom_torsion_atom_site_label_3
_geom_torsion_atom_site_label_4
_geom_torsion
S1 O9 C2 C1 -89.7(5)
S1 O9 C2 C3 95.1(4)
S2 O12 C20 C19 71.8(5)
S2 O12 C20 C21 -110.6(4)
O1 C5 C6 C1 180.0(4)
O2 C13 C14 C9 179.1(4)
O3 C10 C11 C12 178.5(4)
O5 C28 C29 C30 -180.0(4)
O5 C28 C29 C34 -4.1(6)
O7 C37 C38 C019 -0.4(6)
O7 C37 C38 C39 -179.2(4)
O9 S1 C43 F1 -40.4(6)
O9 S1 C43 F2 79.5(6)
O9 S1 C43 F3 -161.5(7)
O9 C2 C3 C4 175.3(4)
O10 S1 O9 C2 28.0(4)
O10 S1 C43 F1 -158.6(5)
O10 S1 C43 F2 -38.7(6)
O10 S1 C43 F3 80.3(7)
O11 S1 O9 C2 163.3(3)
O11 S1 C43 F1 70.0(6)
O11 S1 C43 F2 -170.1(5)
O11 S1 C43 F3 -51.0(8)
O12 S2 C44 F4 -65.9(6)
O12 S2 C44 F5 53.9(6)
O12 S2 C44 F6 174.9(7)
O12 C20 C21 C22 -175.2(4)
O12 C20 C21 C25 3.9(7)
O13 S2 O12 C20 -87.5(4)
O13 S2 C44 F4 179.3(6)
O13 S2 C44 F5 -60.9(6)
O13 S2 C44 F6 60.1(9)
O14 S2 O12 C20 51.1(4)
O14 S2 C44 F4 47.3(7)
O14 S2 C44 F5 167.2(5)
O14 S2 C44 F6 -71.9(8)
C1 C2 C3 C4 0.3(7)
C1 C019 C38 C37 -83.0(5)
C1 C019 C38 C39 95.7(5)
C2 C1 C6 C5 -0.8(7)
C2 C1 C019 C38 -88.6(5)
C2 C3 C4 C5 -1.4(7)
C2 C3 C4 C8 -177.2(4)
C3 C4 C5 O1 -178.8(4)
C3 C4 C5 C6 1.4(7)
C3 C4 C8 C9 86.2(5)
C4 C5 C6 C1 -0.2(7)
C4 C8 C9 C10 -86.1(5)
C4 C8 C9 C14 90.6(5)
C5 C4 C8 C9 -89.5(5)
C6 C1 C2 O9 -174.1(4)
C6 C1 C2 C3 0.8(7)
C6 C1 C019 C38 90.0(5)
C7 O1 C5 C4 -179.4(4)
C7 O1 C5 C6 0.4(7)
C8 C4 C5 O1 -3.0(6)
C8 C4 C5 C6 177.2(4)
C8 C9 C10 O3 -2.0(6)
C8 C9 C10 C11 177.8(4)
C8 C9 C14 C13 -176.2(4)
C9 C10 C11 C12 -1.3(6)
C10 C9 C14 C13 0.5(6)
C10 C11 C12 C13 -0.1(6)
C10 C11 C12 C17 -176.4(4)
C11 C12 C13 O2 -179.3(4)
C11 C12 C13 C14 1.6(6)
C11 C12 C17 C18 89.9(5)
C12 C13 C14 C9 -1.9(6)
C12 C17 C18 C19 86.7(5)
C12 C17 C18 C23 -90.3(5)
C13 C12 C17 C18 -86.3(5)
C14 C9 C10 O3 -178.7(4)
C14 C9 C10 C11 1.0(6)
C15 O2 C13 C12 152.6(4)
C15 O2 C13 C14 -28.3(6)
C16 O3 C10 C9 163.7(4)
C16 O3 C10 C11 -16.0(6)
C17 C12 C13 O2 -3.0(6)
C17 C12 C13 C14 177.9(4)
C17 C18 C19 C20 -177.1(4)
C17 C18 C23 O4 -1.5(6)
C17 C18 C23 C22 178.1(4)
C18 C19 C20 O12 175.8(4)
C18 C19 C20 C21 -1.6(7)
C019 C1 C2 O9 4.5(7)
C019 C1 C2 C3 179.4(4)
C019 C1 C6 C5 -179.5(4)
C019 C38 C39 C40 -178.6(4)
C19 C18 C23 O4 -178.5(4)
C19 C18 C23 C22 1.1(7)
C19 C20 C21 C22 2.3(7)
C19 C20 C21 C25 -178.6(5)
C20 C21 C22 C23 -1.2(7)
C20 C21 C25 C26 -91.6(5)
C21 C22 C23 O4 179.1(4)
C21 C22 C23 C18 -0.4(7)
C21 C25 C26 C27 98.7(5)
C21 C25 C26 C31 -80.7(5)
C22 C21 C25 C26 87.5(5)
C23 C18 C19 C20 -0.1(7)
C24 O4 C23 C18 179.9(4)
C24 O4 C23 C22 0.3(7)
C25 C21 C22 C23 179.6(4)
C25 C26 C27 C28 -178.7(4)
C25 C26 C31 O6 -2.3(6)
C25 C26 C31 C30 179.6(4)
C26 C27 C28 O5 179.2(4)
C26 C27 C28 C29 -0.9(6)
C27 C26 C31 O6 178.3(4)
C27 C26 C31 C30 0.2(6)
C27 C28 C29 C30 0.1(6)
C27 C28 C29 C34 175.9(4)
C28 C29 C30 C31 0.9(6)
C28 C29 C34 C35 -92.5(5)
C29 C30 C31 O6 -178.9(4)
C29 C30 C31 C26 -1.0(7)
C29 C34 C35 C36 79.3(5)
C29 C34 C35 C40 -96.6(5)
C30 C29 C34 C35 83.3(5)
C31 C26 C27 C28 0.7(6)
C32 O5 C28 C27 -6.5(6)
C32 O5 C28 C29 173.5(4)
C33 O6 C31 C26 162.5(4)
C33 O6 C31 C30 -19.6(6)
C34 C29 C30 C31 -175.1(4)
C34 C35 C36 C37 -176.3(4)
C34 C35 C40 O8 -2.1(6)
C34 C35 C40 C39 178.0(4)
C35 C36 C37 O7 179.3(4)
C35 C36 C37 C38 -1.5(6)
C36 C35 C40 O8 -178.0(4)
C36 C35 C40 C39 2.1(6)
C36 C37 C38 C019 -179.7(4)
C36 C37 C38 C39 1.6(6)
C37 C38 C39 C40 0.1(6)
C38 C39 C40 O8 178.1(4)
C38 C39 C40 C35 -2.0(6)
C40 C35 C36 C37 -0.4(6)
C41 O7 C37 C36 -11.9(6)
C41 O7 C37 C38 168.9(4)
C42 O8 C40 C35 167.1(4)
C42 O8 C40 C39 -12.9(6)
C43 S1 O9 C2 -86.6(4)
C44 S2 O12 C20 162.7(5)
